data_4320262
loop_
_publ_author_name
'Maria Calleja'
'Karin Johnson'
'Warwick J. Belcher'
'Jonathan W. Steed'

_publ_section_title
;
 Oxonium Ions from Aqua Regia: Isolation by Hydrogen Bonding to Crown
 Ethers
;
_journal_name_full 'Inorganic Chemistry'
_journal_page_first 4978
_journal_page_last 4985
_journal_paper_doi 10.1021/ic010468i
_journal_volume 40
_journal_year 2001
_chemical_formula_sum 'C12 H27 Au Cl4 O7'
_chemical_formula_weight 622.10
_chemical_name_common compound_4_I
_chemical_name_systematic
; 
  ? 
;
_space_group_IT_number 55
_symmetry_cell_setting orthorhombic
_symmetry_space_group_name_Hall '-P 2 2ab'
_symmetry_space_group_name_H-M 'P b a m'
_atom_sites_solution_hydrogens geom
_atom_sites_solution_primary direct
_atom_sites_solution_secondary difmap
_audit_creation_method SHELXL-97
_cell_angle_alpha 90.00
_cell_angle_beta 90.00
_cell_angle_gamma 90.00
_cell_formula_units_Z 2
_cell_length_a 8.710(3)
_cell_length_b 10.2103(4)
_cell_length_c 12.0284(5)
_cell_measurement_temperature 100(2)
_cell_volume 1069.7(4)
_computing_cell_refinement DENZO-SMN
_computing_data_collection 'Nonius Collect'
_computing_data_reduction DENZO-SMN
_computing_molecular_graphics 'XSeed (Barbour, 1999)'
_computing_structure_refinement 'SHELXL-97 (Sheldrick, 1997)'
_computing_structure_solution 'SHELXS-97 (Sheldrick, 1990)'
_diffrn_ambient_temperature 100(2)
_diffrn_measured_fraction_theta_full 0.985
_diffrn_measured_fraction_theta_max 0.985
_diffrn_measurement_device_type KappaCCD
_diffrn_measurement_method '2o phi+omega frames'
_diffrn_radiation_monochromator graphite
_diffrn_radiation_source 'fine-focus sealed tube'
_diffrn_radiation_type MoK\a
_diffrn_radiation_wavelength 0.71070
_diffrn_reflns_av_R_equivalents 0.0567
_diffrn_reflns_av_sigmaI/netI 0.0405
_diffrn_reflns_limit_h_max 10
_diffrn_reflns_limit_h_min -11
_diffrn_reflns_limit_k_max 13
_diffrn_reflns_limit_k_min -11
_diffrn_reflns_limit_l_max 11
_diffrn_reflns_limit_l_min -15
_diffrn_reflns_number 5365
_diffrn_reflns_theta_full 27.50
_diffrn_reflns_theta_max 27.50
_diffrn_reflns_theta_min 4.63
_diffrn_standards_decay_% 0
_exptl_absorpt_coefficient_mu 7.403
_exptl_absorpt_correction_T_max 0.7085
_exptl_absorpt_correction_T_min 0.2149
_exptl_absorpt_correction_type Scalepack
_exptl_crystal_colour yellow
_exptl_crystal_density_diffrn 1.931
_exptl_crystal_density_method 'not measured'
_exptl_crystal_description needle
_exptl_crystal_F_000 604
_exptl_crystal_size_max 0.30
_exptl_crystal_size_mid 0.20
_exptl_crystal_size_min 0.05
_refine_diff_density_max 1.680
_refine_diff_density_min -0.887
_refine_diff_density_rms 0.109
_refine_ls_extinction_coef 0.0038(7)
_refine_ls_extinction_expression Fc^*^=kFc[1+0.001xFc^2^\l^3^/sin(2\q)]^-1/4^
_refine_ls_extinction_method SHELXL
_refine_ls_goodness_of_fit_ref 1.073
_refine_ls_hydrogen_treatment mixed
_refine_ls_matrix_type full
_refine_ls_number_parameters 60
_refine_ls_number_reflns 1277
_refine_ls_number_restraints 0
_refine_ls_restrained_S_all 1.073
_refine_ls_R_factor_all 0.0245
_refine_ls_R_factor_gt 0.0220
_refine_ls_shift/su_max 0.000
_refine_ls_shift/su_mean 0.000
_refine_ls_structure_factor_coef Fsqd
_refine_ls_weighting_details 'calc w=1/[\s^2^(Fo^2^)+(0.0000P)^2^+1.3312P] where P=(Fo^2^+2Fc^2^)/3'
_refine_ls_weighting_scheme calc
_refine_ls_wR_factor_gt 0.0482
_refine_ls_wR_factor_ref 0.0492
_reflns_number_gt 1177
_reflns_number_total 1277
_reflns_threshold_expression >2sigma(I)
_cod_data_source_file ic010468i_4.cif
_cod_data_source_block aucl182
_cod_depositor_comments
;
The following automatic conversions were performed:

'_symmetry_cell_setting' value 'Orthorhombic' changed to
'orthorhombic' according to the built-in table from CIF Core
dictionary named 'cif_core.dic' version 2.4.1 from 2010-06-29.

Automatic conversion script
Id: cif_fix_values 1646 2011-03-28 12:23:43Z adriana 
;
_cod_database_code 4320262

loop_
_symmetry_equiv_pos_as_xyz
'x, y, z'
'-x, -y, z'
'x+1/2, -y+1/2, -z'
'-x+1/2, y+1/2, -z'
'-x, -y, -z'
'x, y, -z'
'-x-1/2, y-1/2, z'
'x-1/2, -y-1/2, z'

loop_
_atom_site_label
_atom_site_type_symbol
_atom_site_fract_x
_atom_site_fract_y
_atom_site_fract_z
_atom_site_U_iso_or_equiv
_atom_site_adp_type
_atom_site_occupancy
_atom_site_symmetry_multiplicity
_atom_site_calc_flag
_atom_site_refinement_flags
_atom_site_disorder_assembly
_atom_site_disorder_group
Au1 Au 0.0000 0.5000 0.5000 0.01825(12) Uani 1 4 d S . .
Cl1 Cl 0.19911(11) 0.35431(9) 0.5000 0.0273(2) Uani 1 2 d S . .
Cl2 Cl 0.0000 0.5000 0.31119(8) 0.0277(3) Uani 1 2 d S . .
O1 O 0.3257(4) 0.7288(3) 0.0000 0.0362(7) Uani 1 2 d S . .
O2 O 0.4400(2) 0.62443(17) 0.19812(15) 0.0271(4) Uani 1 1 d . . .
C1 C 0.3422(4) 0.8054(3) 0.0975(2) 0.0286(6) Uani 1 1 d . . .
H1B H 0.2653 0.8768 0.0981 0.034 Uiso 1 1 calc R . .
H1A H 0.4459 0.8449 0.1002 0.034 Uiso 1 1 calc R . .
C2 C 0.3186(3) 0.7168(3) 0.1963(2) 0.0251(6) Uani 1 1 d . . .
H2B H 0.3186 0.7688 0.2658 0.030 Uiso 1 1 calc R . .
H2A H 0.2187 0.6711 0.1901 0.030 Uiso 1 1 calc R . .
C3 C 0.4320(3) 0.5455(3) 0.2958(2) 0.0248(6) Uani 1 1 d . . .
H3B H 0.3354 0.4945 0.2963 0.030 Uiso 1 1 calc R . .
H3A H 0.4341 0.6017 0.3629 0.030 Uiso 1 1 calc R . .
O1S O 0.5000 0.5000 0.0000 0.0320(11) Uiso 1 4 d S . .

loop_
_atom_site_aniso_label
_atom_site_aniso_U_11
_atom_site_aniso_U_22
_atom_site_aniso_U_33
_atom_site_aniso_U_23
_atom_site_aniso_U_13
_atom_site_aniso_U_12
Au1 0.01870(16) 0.02336(15) 0.01269(14) 0.000 0.000 -0.00208(7)
Cl1 0.0295(5) 0.0342(5) 0.0181(4) 0.000 0.000 0.0073(4)
Cl2 0.0266(6) 0.0436(6) 0.0130(4) 0.000 0.000 0.0054(3)
O1 0.059(2) 0.0319(15) 0.0177(13) 0.000 0.000 -0.0152(14)
O2 0.0326(12) 0.0247(9) 0.0239(9) 0.0028(8) 0.0084(8) 0.0053(9)
C1 0.0354(17) 0.0257(13) 0.0248(14) -0.0038(11) 0.0010(11) 0.0037(12)
C2 0.0274(15) 0.0274(13) 0.0207(12) -0.0029(10) 0.0035(11) 0.0015(12)
C3 0.0268(16) 0.0328(14) 0.0146(11) -0.0019(11) 0.0028(10) 0.0018(13)

loop_
_atom_type_symbol
_atom_type_description
_atom_type_scat_dispersion_real
_atom_type_scat_dispersion_imag
_atom_type_scat_source
C C 0.0033 0.0016 'International Tables Vol C Tables 4.2.6.8 and 6.1.1.4'
H H 0.0000 0.0000 'International Tables Vol C Tables 4.2.6.8 and 6.1.1.4'
O O 0.0106 0.0060 'International Tables Vol C Tables 4.2.6.8 and 6.1.1.4'
Au Au -2.0133 8.8022 'International Tables Vol C Tables 4.2.6.8 and 6.1.1.4'
Cl Cl 0.1484 0.1585 'International Tables Vol C Tables 4.2.6.8 and 6.1.1.4'

loop_
_geom_angle_atom_site_label_1
_geom_angle_atom_site_label_2
_geom_angle_atom_site_label_3
_geom_angle
_geom_angle_site_symmetry_1
_geom_angle_site_symmetry_3
_geom_angle_publ_flag
Cl2 Au1 Cl2 180.0 . 5_566 ?
Cl2 Au1 Cl1 90.0 . . ?
Cl2 Au1 Cl1 90.0 5_566 . ?
Cl2 Au1 Cl1 90.0 . 5_566 ?
Cl2 Au1 Cl1 90.0 5_566 5_566 ?
Cl1 Au1 Cl1 180.0 . 5_566 ?
C1 O1 C1 111.7(3) 6 . ?
C2 O2 C3 110.64(19) . . ?
O1 C1 C2 107.9(2) . . ?
O2 C2 C1 108.0(2) . . ?
O2 C3 C3 108.11(19) . 2_665 ?

loop_
_geom_bond_atom_site_label_1
_geom_bond_atom_site_label_2
_geom_bond_distance
_geom_bond_site_symmetry_2
_geom_bond_publ_flag
Au1 Cl2 2.2711(10) . ?
Au1 Cl2 2.2711(10) 5_566 ?
Au1 Cl1 2.2849(10) . ?
Au1 Cl1 2.2849(10) 5_566 ?
O1 C1 1.417(3) 6 ?
O1 C1 1.417(3) . ?
O2 C2 1.417(3) . ?
O2 C3 1.426(3) . ?
C1 C2 1.507(4) . ?
C3 C3 1.505(5) 2_665 ?
